data_7157633
loop_
_publ_author_name
'Cheng, Li-Ting'
'Luo, Sheng-Qi'
'Hong, Bor-Cherng'
'Chen, Chia-Ling'
'Li, Wen-Shan'
'Lee, Gene-Hsiang'

_publ_section_title
;
 Oxidative trimerization of indoles via water-assisted visible-light
 photoredox catalysis and the study of their anti-cancer activities.
;
_journal_issue 32
_journal_name_full 'Organic &amp; biomolecular chemistry'
_journal_page_first 6247
_journal_page_last 6252
_journal_paper_doi 10.1039/d0ob01298j
_journal_volume 18
_journal_year 2020
_chemical_formula_sum 'C24.25 H14.5 Br3 Cl0.5 N3 O'
_chemical_formula_weight 621.34
_space_group_crystal_system monoclinic
_space_group_IT_number 15
_space_group_name_Hall '-C 2yc'
_space_group_name_H-M_alt 'C 1 2/c 1'
_atom_sites_solution_hydrogens mixed
_audit_creation_method SHELXL-2014/7
_audit_update_record
;
2020-05-25 deposited with the CCDC.	2020-07-28 downloaded from the CCDC.
;
_cell_angle_alpha 90
_cell_angle_beta 104.3612(4)
_cell_angle_gamma 90
_cell_formula_units_Z 8
_cell_length_a 26.7209(6)
_cell_length_b 15.6427(3)
_cell_length_c 11.8698(3)
_cell_measurement_reflns_used 19784
_cell_measurement_temperature 200(2)
_cell_measurement_theta_max 75.03
_cell_measurement_theta_min 3.30
_cell_volume 4806.38(19)
_computing_cell_refinement 'Bruker SAINT'
_computing_data_collection 'Bruker APEX3'
_computing_data_reduction 'Bruker SAINT'
_computing_molecular_graphics 'Bruker SHELXTL'
_computing_publication_material 'Bruker SHELXTL'
_computing_structure_refinement 'SHELXL-2014/7 (Sheldrick, 2014)'
_computing_structure_solution 'SHELXS-97 (Sheldrick 2008)'
_diffrn_ambient_temperature 200(2)
_diffrn_measured_fraction_theta_full 0.997
_diffrn_measured_fraction_theta_max 0.998
_diffrn_measurement_device_type 'Bruker D8 VENTURE'
_diffrn_measurement_method '\f and \w scans'
_diffrn_radiation_type CuK\a
_diffrn_radiation_wavelength 1.54178
_diffrn_reflns_av_R_equivalents 0.0191
_diffrn_reflns_av_unetI/netI 0.0156
_diffrn_reflns_Laue_measured_fraction_full 0.997
_diffrn_reflns_Laue_measured_fraction_max 0.998
_diffrn_reflns_limit_h_max 33
_diffrn_reflns_limit_h_min -33
_diffrn_reflns_limit_k_max 19
_diffrn_reflns_limit_k_min -18
_diffrn_reflns_limit_l_max 14
_diffrn_reflns_limit_l_min -14
_diffrn_reflns_number 17387
_diffrn_reflns_point_group_measured_fraction_full 0.997
_diffrn_reflns_point_group_measured_fraction_max 0.998
_diffrn_reflns_theta_full 67.679
_diffrn_reflns_theta_max 74.999
_diffrn_reflns_theta_min 3.301
_exptl_absorpt_coefficient_mu 6.913
_exptl_absorpt_correction_T_max 0.7539
_exptl_absorpt_correction_T_min 0.5857
_exptl_absorpt_correction_type multi-scan
_exptl_absorpt_process_details 'SADABS (Bruker, 2016)'
_exptl_crystal_colour colourless
_exptl_crystal_density_diffrn 1.717
_exptl_crystal_description block
_exptl_crystal_F_000 2420
_exptl_crystal_size_max 0.170
_exptl_crystal_size_mid 0.109
_exptl_crystal_size_min 0.075
_refine_diff_density_max 2.114
_refine_diff_density_min -2.347
_refine_diff_density_rms 0.116
_refine_ls_extinction_method none
_refine_ls_goodness_of_fit_ref 1.050
_refine_ls_hydrogen_treatment mixed
_refine_ls_matrix_type full
_refine_ls_number_parameters 304
_refine_ls_number_reflns 4951
_refine_ls_number_restraints 5
_refine_ls_restrained_S_all 1.050
_refine_ls_R_factor_all 0.0655
_refine_ls_R_factor_gt 0.0628
_refine_ls_shift/su_max 0.001
_refine_ls_shift/su_mean 0.000
_refine_ls_structure_factor_coef Fsqd
_refine_ls_weighting_details 'w=1/[\s^2^(Fo^2^)+(0.0849P)^2^+32.6636P] where P=(Fo^2^+2Fc^2^)/3'
_refine_ls_weighting_scheme calc
_refine_ls_wR_factor_gt 0.1673
_refine_ls_wR_factor_ref 0.1701
_reflns_Friedel_coverage 0.000
_reflns_number_gt 4667
_reflns_number_total 4951
_reflns_threshold_expression 'I > 2\s(I)'
_cod_data_source_file d0ob01298j2.cif
_cod_data_source_block ic19379
_cod_depositor_comments 'Adding full bibliography for 7157631--7157635.cif.'
_cod_original_sg_symbol_H-M 'C 2/c'
_cod_original_formula_sum 'C24.25 H14.50 Br3 Cl0.50 N3 O'
_cod_database_code 7157633
_shelx_shelxl_version_number 2014/7
_shelx_space_group_comment
; 
The symmetry employed for this shelxl refinement is uniquely defined 
by the following loop, which should always be used as a source of 
symmetry information in preference to the above space-group names. 
They are only intended as comments. 
;
_shelx_estimated_absorpt_t_min 0.386
_shelx_estimated_absorpt_t_max 0.625

loop_
_space_group_symop_operation_xyz
'x, y, z'
'-x, y, -z+1/2'
'x+1/2, y+1/2, z'
'-x+1/2, y+1/2, -z+1/2'
'-x, -y, -z'
'x, -y, z-1/2'
'-x+1/2, -y+1/2, -z'
'x+1/2, -y+1/2, z-1/2'

loop_
_atom_site_label
_atom_site_type_symbol
_atom_site_fract_x
_atom_site_fract_y
_atom_site_fract_z
_atom_site_U_iso_or_equiv
_atom_site_adp_type
_atom_site_occupancy
_atom_site_site_symmetry_order
_atom_site_calc_flag
_atom_site_refinement_flags_posn
_atom_site_refinement_flags_adp
_atom_site_refinement_flags_occupancy
_atom_site_disorder_assembly
_atom_site_disorder_group
Br1 Br 0.57143(3) 0.27360(4) 0.21693(6) 0.0700(2) Uani 1 1 d . . . . .
Br2 Br 0.53460(2) 0.89172(4) -0.08143(8) 0.0779(3) Uani 1 1 d . . . . .
Br3 Br 0.92465(3) 0.67142(6) 0.71067(6) 0.0900(3) Uani 1 1 d . . . . .
O1 O 0.73065(12) 0.53817(18) -0.0151(2) 0.0365(6) Uani 1 1 d . . . . .
N1 N 0.69546(13) 0.5430(2) 0.2550(3) 0.0286(6) Uani 1 1 d . . . . .
H1 H 0.709(2) 0.536(4) 0.325(5) 0.045(14) Uiso 1 1 d . . . . .
N2 N 0.73035(14) 0.8091(2) 0.1112(3) 0.0357(7) Uani 1 1 d D . . . .
H2 H 0.7457(17) 0.850(2) 0.090(4) 0.035(12) Uiso 1 1 d D . . . .
N3 N 0.86834(16) 0.5272(3) 0.2909(4) 0.0503(10) Uani 1 1 d D . . . .
H3 H 0.8945(14) 0.501(3) 0.284(5) 0.057(17) Uiso 1 1 d D . . . .
C1 C 0.72951(14) 0.5795(2) 0.1845(3) 0.0278(7) Uani 1 1 d . . . . .
C2 C 0.71387(15) 0.5258(2) 0.0710(3) 0.0286(7) Uani 1 1 d . . . . .
C3 C 0.67705(15) 0.4628(2) 0.0870(3) 0.0314(8) Uani 1 1 d . . . . .
C4 C 0.65062(18) 0.3990(3) 0.0118(4) 0.0398(9) Uani 1 1 d . . . . .
H4 H 0.6548 0.3939 -0.0651 0.048 Uiso 1 1 calc R U . . .
C5 C 0.61878(19) 0.3445(3) 0.0512(4) 0.0449(10) Uani 1 1 d . . . . .
H5 H 0.6000 0.3016 0.0018 0.054 Uiso 1 1 calc R U . . .
C6 C 0.61438(18) 0.3531(3) 0.1660(4) 0.0421(10) Uani 1 1 d . . . . .
C7 C 0.63887(16) 0.4154(3) 0.2420(4) 0.0355(8) Uani 1 1 d . . . . .
H7 H 0.6348 0.4193 0.3191 0.043 Uiso 1 1 calc R U . . .
C8 C 0.67011(14) 0.4728(2) 0.1993(3) 0.0288(7) Uani 1 1 d . . . . .
C9 C 0.82204(18) 0.5229(3) 0.2080(4) 0.0422(9) Uani 1 1 d . . . . .
H9 H 0.8167 0.4943 0.1354 0.051 Uiso 1 1 calc R U . . .
C10 C 0.78516(15) 0.5657(2) 0.2459(3) 0.0309(7) Uani 1 1 d . . . . .
C11 C 0.80973(15) 0.5989(2) 0.3601(3) 0.0325(8) Uani 1 1 d . . . . .
C12 C 0.86174(17) 0.5730(3) 0.3842(4) 0.0407(9) Uani 1 1 d . . . . .
C13 C 0.89717(18) 0.5947(3) 0.4894(5) 0.0530(13) Uani 1 1 d . . . . .
H13 H 0.9324 0.5782 0.5051 0.064 Uiso 1 1 calc R U . . .
C14 C 0.8784(2) 0.6404(4) 0.5671(4) 0.0529(13) Uani 1 1 d . . . . .
C15 C 0.8274(2) 0.6670(3) 0.5473(4) 0.0492(11) Uani 1 1 d . . . . .
H15 H 0.8162 0.6987 0.6048 0.059 Uiso 1 1 calc R U . . .
C16 C 0.79274(17) 0.6467(3) 0.4424(3) 0.0383(9) Uani 1 1 d . . . . .
H16 H 0.7579 0.6653 0.4271 0.046 Uiso 1 1 calc R U . . .
C17 C 0.75409(16) 0.7344(2) 0.1553(3) 0.0335(8) Uani 1 1 d . . . . .
H17 H 0.7904 0.7269 0.1824 0.040 Uiso 1 1 calc R U . . .
C18 C 0.71818(14) 0.6723(2) 0.1548(3) 0.0281(7) Uani 1 1 d . . . . .
C19 C 0.66843(15) 0.7100(2) 0.1038(3) 0.0309(7) Uani 1 1 d . . . . .
C20 C 0.67825(15) 0.7959(2) 0.0771(3) 0.0317(8) Uani 1 1 d . . . . .
C21 C 0.63889(17) 0.8519(3) 0.0238(4) 0.0381(9) Uani 1 1 d . . . . .
H21 H 0.6458 0.9094 0.0067 0.046 Uiso 1 1 calc R U . . .
C22 C 0.58962(18) 0.8197(3) -0.0026(4) 0.0452(10) Uani 1 1 d . . . . .
C23 C 0.57787(19) 0.7358(3) 0.0220(5) 0.0527(12) Uani 1 1 d . . . . .
H23 H 0.5431 0.7166 0.0022 0.063 Uiso 1 1 calc R U . . .
C24 C 0.61735(17) 0.6807(3) 0.0757(4) 0.0424(9) Uani 1 1 d . . . . .
H24 H 0.6098 0.6236 0.0933 0.051 Uiso 1 1 calc R U . . .
C25 C 0.4787(19) 0.477(3) 0.085(3) 0.144(18) Uiso 0.25 1 d D . P A -1
H25A H 0.4405 0.4785 0.0676 0.173 Uiso 0.25 1 calc R U P A -1
H25B H 0.4903 0.4209 0.1196 0.173 Uiso 0.25 1 calc R U P A -1
Cl1 Cl 0.4972(10) 0.4869(15) -0.0462(14) 0.201(8) Uiso 0.25 1 d D . P A -1
Cl2 Cl 0.5034(12) 0.5565(18) 0.1844(17) 0.263(12) Uiso 0.25 1 d D . P A -1

loop_
_atom_site_aniso_label
_atom_site_aniso_U_11
_atom_site_aniso_U_22
_atom_site_aniso_U_33
_atom_site_aniso_U_23
_atom_site_aniso_U_13
_atom_site_aniso_U_12
Br1 0.0822(5) 0.0525(4) 0.0903(5) -0.0096(3) 0.0499(4) -0.0348(3)
Br2 0.0447(3) 0.0479(3) 0.1293(7) 0.0095(3) -0.0008(3) 0.0096(2)
Br3 0.0861(5) 0.1126(6) 0.0498(4) 0.0154(3) -0.0238(3) -0.0541(4)
O1 0.0547(17) 0.0345(14) 0.0245(12) -0.0021(10) 0.0180(12) -0.0090(12)
N1 0.0357(16) 0.0307(15) 0.0208(14) 0.0009(11) 0.0097(12) -0.0060(12)
N2 0.0378(17) 0.0285(16) 0.0422(18) 0.0041(13) 0.0125(14) -0.0086(13)
N3 0.038(2) 0.052(2) 0.064(2) 0.0067(19) 0.0190(18) 0.0104(17)
C1 0.0348(18) 0.0284(17) 0.0220(15) -0.0005(13) 0.0102(13) -0.0054(14)
C2 0.0361(18) 0.0267(17) 0.0238(16) -0.0005(13) 0.0089(14) -0.0024(14)
C3 0.0374(19) 0.0295(18) 0.0293(17) -0.0022(14) 0.0121(15) -0.0047(15)
C4 0.048(2) 0.038(2) 0.036(2) -0.0128(17) 0.0168(18) -0.0103(18)
C5 0.051(3) 0.036(2) 0.052(2) -0.0164(19) 0.021(2) -0.0149(19)
C6 0.045(2) 0.033(2) 0.055(3) -0.0013(18) 0.023(2) -0.0115(17)
C7 0.040(2) 0.0337(19) 0.038(2) 0.0024(16) 0.0175(16) -0.0045(16)
C8 0.0338(18) 0.0250(17) 0.0287(17) 0.0006(13) 0.0096(14) -0.0013(14)
C9 0.046(2) 0.040(2) 0.044(2) 0.0019(18) 0.0175(19) 0.0033(18)
C10 0.0347(19) 0.0286(18) 0.0302(17) 0.0024(14) 0.0092(15) -0.0037(14)
C11 0.0344(19) 0.0301(18) 0.0316(18) 0.0051(14) 0.0056(15) -0.0057(15)
C12 0.037(2) 0.040(2) 0.044(2) 0.0124(18) 0.0062(17) -0.0047(17)
C13 0.034(2) 0.055(3) 0.062(3) 0.023(2) -0.004(2) -0.011(2)
C14 0.053(3) 0.057(3) 0.037(2) 0.011(2) -0.010(2) -0.026(2)
C15 0.063(3) 0.049(3) 0.033(2) -0.0026(18) 0.006(2) -0.020(2)
C16 0.043(2) 0.038(2) 0.0317(19) -0.0007(16) 0.0063(16) -0.0098(17)
C17 0.0360(19) 0.0315(19) 0.0339(18) 0.0023(15) 0.0102(15) -0.0037(15)
C18 0.0337(18) 0.0279(17) 0.0233(15) -0.0022(13) 0.0080(14) -0.0057(14)
C19 0.0374(19) 0.0266(17) 0.0301(17) -0.0023(14) 0.0111(15) -0.0042(15)
C20 0.038(2) 0.0292(18) 0.0299(18) -0.0016(14) 0.0114(15) -0.0039(15)
C21 0.043(2) 0.0295(19) 0.042(2) -0.0016(16) 0.0127(18) 0.0020(16)
C22 0.039(2) 0.037(2) 0.056(3) -0.0018(19) 0.0059(19) 0.0056(18)
C23 0.036(2) 0.041(2) 0.077(3) -0.002(2) 0.008(2) -0.0041(19)
C24 0.039(2) 0.032(2) 0.055(3) -0.0015(18) 0.0101(19) -0.0059(17)

loop_
_atom_type_symbol
_atom_type_description
_atom_type_scat_dispersion_real
_atom_type_scat_dispersion_imag
_atom_type_scat_source
C C 0.0181 0.0091 'International Tables Vol C Tables 4.2.6.8 and 6.1.1.4'
H H 0.0000 0.0000 'International Tables Vol C Tables 4.2.6.8 and 6.1.1.4'
N N 0.0311 0.0180 'International Tables Vol C Tables 4.2.6.8 and 6.1.1.4'
O O 0.0492 0.0322 'International Tables Vol C Tables 4.2.6.8 and 6.1.1.4'
Br Br -0.6763 1.2805 'International Tables Vol C Tables 4.2.6.8 and 6.1.1.4'
Cl Cl 0.3639 0.7018 'International Tables Vol C Tables 4.2.6.8 and 6.1.1.4'

loop_
_geom_angle_atom_site_label_1
_geom_angle_atom_site_label_2
_geom_angle_atom_site_label_3
_geom_angle
_geom_angle_site_symmetry_1
_geom_angle_site_symmetry_3
_geom_angle_publ_flag
C8 N1 C1 109.5(3) . . ?
C20 N2 C17 109.0(3) . . ?
C12 N3 C9 109.3(4) . . ?
N1 C1 C10 109.9(3) . . ?
N1 C1 C18 112.6(3) . . ?
C10 C1 C18 111.7(3) . . ?
N1 C1 C2 102.0(3) . . ?
C10 C1 C2 111.4(3) . . ?
C18 C1 C2 108.8(3) . . ?
O1 C2 C3 128.4(3) . . ?
O1 C2 C1 124.1(3) . . ?
C3 C2 C1 107.5(3) . . ?
C8 C3 C4 121.3(3) . . ?
C8 C3 C2 107.8(3) . . ?
C4 C3 C2 130.9(3) . . ?
C5 C4 C3 118.8(4) . . ?
C4 C5 C6 118.8(4) . . ?
C7 C6 C5 124.2(4) . . ?
C7 C6 Br1 118.9(3) . . ?
C5 C6 Br1 116.9(3) . . ?
C6 C7 C8 116.4(4) . . ?
N1 C8 C3 112.5(3) . . ?
N1 C8 C7 127.2(3) . . ?
C3 C8 C7 120.3(3) . . ?
C10 C9 N3 109.7(4) . . ?
C9 C10 C11 106.8(4) . . ?
C9 C10 C1 128.6(4) . . ?
C11 C10 C1 124.6(3) . . ?
C16 C11 C12 119.2(4) . . ?
C16 C11 C10 134.3(4) . . ?
C12 C11 C10 106.5(4) . . ?
N3 C12 C11 107.8(4) . . ?
N3 C12 C13 130.6(5) . . ?
C11 C12 C13 121.6(5) . . ?
C14 C13 C12 116.7(5) . . ?
C13 C14 C15 123.7(4) . . ?
C13 C14 Br3 118.4(4) . . ?
C15 C14 Br3 117.9(4) . . ?
C14 C15 C16 119.4(5) . . ?
C15 C16 C11 119.3(4) . . ?
C18 C17 N2 110.3(4) . . ?
C17 C18 C19 106.6(3) . . ?
C17 C18 C1 125.8(4) . . ?
C19 C18 C1 127.1(3) . . ?
C24 C19 C20 118.7(4) . . ?
C24 C19 C18 135.1(4) . . ?
C20 C19 C18 106.2(3) . . ?
N2 C20 C21 129.7(4) . . ?
N2 C20 C19 107.9(3) . . ?
C21 C20 C19 122.4(4) . . ?
C22 C21 C20 116.5(4) . . ?
C21 C22 C23 123.4(4) . . ?
C21 C22 Br2 118.4(3) . . ?
C23 C22 Br2 118.2(4) . . ?
C24 C23 C22 119.6(4) . . ?
C23 C24 C19 119.4(4) . . ?
Cl2 C25 Cl1 113.7(9) . . ?

loop_
_geom_bond_atom_site_label_1
_geom_bond_atom_site_label_2
_geom_bond_distance
_geom_bond_site_symmetry_2
_geom_bond_publ_flag
Br1 C6 1.890(4) . ?
Br2 C22 1.904(5) . ?
Br3 C14 1.903(4) . ?
O1 C2 1.228(4) . ?
N1 C8 1.371(5) . ?
N1 C1 1.494(4) . ?
N2 C20 1.366(5) . ?
N2 C17 1.371(5) . ?
N3 C12 1.368(7) . ?
N3 C9 1.378(6) . ?
C1 C10 1.501(5) . ?
C1 C18 1.506(5) . ?
C1 C2 1.555(5) . ?
C2 C3 1.438(5) . ?
C3 C8 1.399(5) . ?
C3 C4 1.407(5) . ?
C4 C5 1.366(6) . ?
C5 C6 1.402(6) . ?
C6 C7 1.378(6) . ?
C7 C8 1.403(5) . ?
C9 C10 1.357(6) . ?
C10 C11 1.447(5) . ?
C11 C16 1.394(6) . ?
C11 C12 1.407(6) . ?
C12 C13 1.408(7) . ?
C13 C14 1.357(9) . ?
C14 C15 1.389(8) . ?
C15 C16 1.391(6) . ?
C17 C18 1.364(5) . ?
C18 C19 1.443(6) . ?
C19 C24 1.399(6) . ?
C19 C20 1.420(5) . ?
C20 C21 1.394(6) . ?
C21 C22 1.372(6) . ?
C22 C23 1.397(7) . ?
C23 C24 1.389(7) . ?
C25 Cl2 1.729(10) . ?
C25 Cl1 1.748(10) . ?
